data_7035044
loop_
_publ_author_name
'Dui, Xue-Jing'
'Yang, Wen-Bin'
'Wu, Xiao-Yuan'
'Kuang, Xiaofei'
'Liao, Jian-Zhen'
'Yu, Rongmin'
'Lu, Can-Zhong'

_publ_section_title
;
 Two novel POM-based inorganic-organic hybrid compounds: synthesis,
 structures, magnetic properties, photodegradation and selective
 absorption of organic dyes.
;
_journal_issue 20
_journal_name_full 'Dalton transactions (Cambridge, England : 2003)'
_journal_page_first 9496
_journal_page_last 9505
_journal_paper_doi 10.1039/c5dt01042j
_journal_volume 44
_journal_year 2015
_chemical_formula_moiety 'C12 H8 Cu Mo3 N4 O11'
_chemical_formula_sum 'C12 H8 Cu Mo3 N4 O11'
_chemical_formula_weight 735.58
_chemical_name_systematic
; 
 ? 
;
_space_group_IT_number 2
_symmetry_cell_setting triclinic
_symmetry_space_group_name_Hall '-P 1'
_symmetry_space_group_name_H-M 'P -1'
_atom_sites_solution_hydrogens geom
_atom_sites_solution_primary direct
_atom_sites_solution_secondary difmap
_audit_creation_method SHELXL-97
_audit_update_record
;
2015-04-09 deposited with the CCDC.
2015-04-16 downloaded from the CCDC.
;
_cell_angle_alpha 109.205(6)
_cell_angle_beta 93.720(4)
_cell_angle_gamma 109.834(5)
_cell_formula_units_Z 2
_cell_length_a 8.2951(4)
_cell_length_b 9.1416(6)
_cell_length_c 13.2695(7)
_cell_measurement_reflns_used 3244
_cell_measurement_temperature 291(2)
_cell_measurement_theta_max 76.3771
_cell_measurement_theta_min 3.5960
_cell_volume 876.05(10)
_computing_structure_refinement 'SHELXL-97 (Sheldrick, 1997)'
_computing_structure_solution 'SHELXS-97 (Sheldrick, 1990)'
_diffrn_ambient_temperature 293(2)
_diffrn_detector_area_resol_mean 10.3503
_diffrn_measured_fraction_theta_full 0.985
_diffrn_measured_fraction_theta_max 0.985
_diffrn_measurement_device_type 'SuperNova, Dual, Cu at zero, Atlas'
_diffrn_radiation_monochromator mirror
_diffrn_radiation_source 'SuperNova (Cu) X-ray Source'
_diffrn_radiation_type CuK\a
_diffrn_radiation_wavelength 1.54178
_diffrn_reflns_av_R_equivalents 0.0368
_diffrn_reflns_limit_h_max 10
_diffrn_reflns_limit_h_min -5
_diffrn_reflns_limit_k_max 11
_diffrn_reflns_limit_k_min -11
_diffrn_reflns_limit_l_max 16
_diffrn_reflns_limit_l_min -16
_diffrn_reflns_number 7287
_diffrn_reflns_theta_full 76.56
_diffrn_reflns_theta_max 76.56
_diffrn_reflns_theta_min 3.60
_exptl_absorpt_coefficient_mu 19.266
_exptl_absorpt_correction_T_max 0.2489
_exptl_absorpt_correction_T_min 0.1602
_exptl_absorpt_correction_type multi-scan
_exptl_absorpt_process_details
;
CrysAlisPro, Agilent Technologies,
Version 1.171.36.20 (release 27-06-2012 CrysAlis171 .NET)
(compiled Jul 11 2012,15:38:31)
Empirical absorption correction using spherical harmonics,
 implemented in SCALE3 ABSPACK scaling algorithm.
;
_exptl_crystal_colour green
_exptl_crystal_density_diffrn 2.789
_exptl_crystal_density_method 'not measured'
_exptl_crystal_description platy
_exptl_crystal_F_000 702
_exptl_crystal_size_max 0.15
_exptl_crystal_size_mid 0.11
_exptl_crystal_size_min 0.10
_refine_diff_density_max 0.880
_refine_diff_density_min -0.958
_refine_diff_density_rms 0.167
_refine_ls_extinction_method none
_refine_ls_goodness_of_fit_ref 1.019
_refine_ls_hydrogen_treatment constr
_refine_ls_matrix_type full
_refine_ls_number_parameters 280
_refine_ls_number_reflns 3632
_refine_ls_number_restraints 0
_refine_ls_restrained_S_all 1.019
_refine_ls_R_factor_all 0.0419
_refine_ls_R_factor_gt 0.0315
_refine_ls_shift/su_max 0.001
_refine_ls_shift/su_mean 0.000
_refine_ls_structure_factor_coef Fsqd
_refine_ls_weighting_details 'calc w=1/[\s^2^(Fo^2^)+(0.0449P)^2^+0.2709P] where P=(Fo^2^+2Fc^2^)/3'
_refine_ls_weighting_scheme calc
_refine_ls_wR_factor_gt 0.0775
_refine_ls_wR_factor_ref 0.0849
_reflns_number_gt 3072
_reflns_number_total 3632
_reflns_threshold_expression >2sigma(I)
_cod_data_source_file c5dt01042j2.cif
_cod_data_source_block 2
_cod_depositor_comments 'Adding full bibliography for 7035043--7035044.cif.'
_cod_original_cell_volume 876.04(9)
_cod_original_sg_symbol_H-M P-1
_cod_database_code 7035044
_diffrn_reflns_av_unetl/neti 0.0465

loop_
_symmetry_equiv_pos_as_xyz
'x, y, z'
'-x, -y, -z'

loop_
_atom_site_label
_atom_site_type_symbol
_atom_site_fract_x
_atom_site_fract_y
_atom_site_fract_z
_atom_site_U_iso_or_equiv
_atom_site_adp_type
_atom_site_occupancy
_atom_site_symmetry_multiplicity
_atom_site_calc_flag
_atom_site_refinement_flags
Mo1 Mo 0.54683(5) 0.77134(5) 0.61217(3) 0.01539(11) Uani 1 1 d .
Mo2 Mo 0.59273(5) 0.90282(5) 0.19993(3) 0.01332(10) Uani 1 1 d .
Mo3 Mo 0.45320(5) 0.16525(5) 0.05536(3) 0.01321(11) Uani 1 1 d .
Cu1 Cu 0.54486(9) 0.58354(10) 0.31688(6) 0.01463(16) Uani 1 1 d .
O1 O 0.0232(4) 0.3095(5) -0.0468(3) 0.0189(8) Uani 1 1 d .
O2 O 0.5247(5) 0.7475(5) 0.2546(3) 0.0203(8) Uani 1 1 d .
O3 O 0.8106(5) 0.9913(5) 0.2438(4) 0.0268(9) Uani 1 1 d .
O4 O 0.4672(6) 0.9278(5) 0.6979(3) 0.0260(9) Uani 1 1 d .
O5 O 0.5220(6) 0.7664(5) 0.4802(3) 0.0273(9) Uani 1 1 d .
O6 O 0.7648(6) 0.8322(6) 0.6595(4) 0.0355(11) Uani 1 1 d .
O7 O 0.5692(5) 0.4333(5) 0.3908(3) 0.0194(8) Uani 1 1 d .
O8 O 0.5759(5) 0.7515(5) 0.0571(3) 0.0175(7) Uani 1 1 d .
O9 O 0.5580(4) 1.0278(5) 0.0966(3) 0.0149(7) Uani 1 1 d .
O10 O 0.2469(5) 0.0891(5) 0.0749(3) 0.0252(9) Uani 1 1 d .
O11 O 0.5515(5) 0.3561(5) 0.1620(3) 0.0219(8) Uani 1 1 d .
N1 N 0.2830(5) 0.4732(5) 0.2752(4) 0.0160(8) Uani 1 1 d .
N2 N -0.2372(5) 0.2545(6) -0.0037(4) 0.0162(8) Uani 1 1 d .
N3 N -0.2572(5) 0.2220(6) -0.1160(4) 0.0167(9) Uani 1 1 d .
N4 N 0.1948(5) 0.3119(5) -0.3314(4) 0.0154(8) Uani 1 1 d .
C1 C 0.1878(6) 0.4558(7) 0.3523(4) 0.0175(10) Uani 1 1 d .
H1A H 0.2462 0.4908 0.4235 0.021 Uiso 1 1 calc R
C2 C 0.0083(7) 0.3884(7) 0.3300(5) 0.0215(11) Uani 1 1 d .
H2A H -0.0532 0.3777 0.3851 0.026 Uiso 1 1 calc R
C3 C -0.0798(7) 0.3367(7) 0.2249(5) 0.0206(11) Uani 1 1 d .
H3A H -0.2014 0.2922 0.2078 0.025 Uiso 1 1 calc R
C4 C 0.0191(7) 0.3531(6) 0.1445(4) 0.0164(10) Uani 1 1 d .
C5 C 0.2004(7) 0.4238(7) 0.1733(4) 0.0162(10) Uani 1 1 d .
H5A H 0.2655 0.4369 0.1201 0.019 Uiso 1 1 calc R
C6 C -0.0716(7) 0.3033(7) 0.0326(4) 0.0174(10) Uani 1 1 d .
C7 C -0.1014(7) 0.2566(7) -0.1369(4) 0.0168(10) Uani 1 1 d .
C8 C -0.0443(7) 0.2514(7) -0.2405(4) 0.0168(10) Uani 1 1 d .
C9 C -0.1634(7) 0.1881(7) -0.3382(5) 0.0204(11) Uani 1 1 d .
H9A H -0.2832 0.1517 -0.3400 0.025 Uiso 1 1 calc R
C10 C -0.0983(7) 0.1810(7) -0.4325(4) 0.0216(11) Uani 1 1 d .
H10A H -0.1744 0.1346 -0.4994 0.026 Uiso 1 1 calc R
C11 C 0.0796(7) 0.2430(7) -0.4263(4) 0.0195(10) Uani 1 1 d .
H11A H 0.1219 0.2369 -0.4902 0.023 Uiso 1 1 calc R
C12 C 0.1326(7) 0.3129(7) -0.2408(4) 0.0173(10) Uani 1 1 d .
H12A H 0.2116 0.3569 -0.1753 0.021 Uiso 1 1 calc R

loop_
_atom_site_aniso_label
_atom_site_aniso_U_11
_atom_site_aniso_U_22
_atom_site_aniso_U_33
_atom_site_aniso_U_23
_atom_site_aniso_U_13
_atom_site_aniso_U_12
Mo1 0.0176(2) 0.0165(2) 0.01352(19) 0.00546(16) 0.00392(14) 0.00834(16)
Mo2 0.01416(18) 0.0161(2) 0.01195(19) 0.00609(15) 0.00193(14) 0.00784(15)
Mo3 0.01468(19) 0.0166(2) 0.01130(19) 0.00521(15) 0.00362(14) 0.00928(15)
Cu1 0.0105(3) 0.0195(4) 0.0170(4) 0.0104(3) 0.0028(3) 0.0059(3)
O1 0.0108(16) 0.028(2) 0.0174(18) 0.0098(16) 0.0022(14) 0.0057(15)
O2 0.0191(17) 0.0215(19) 0.0228(19) 0.0099(16) 0.0042(15) 0.0092(15)
O3 0.0212(19) 0.027(2) 0.030(2) 0.0119(18) -0.0022(16) 0.0072(17)
O4 0.042(2) 0.026(2) 0.0173(19) 0.0061(17) 0.0126(17) 0.0225(19)
O5 0.045(2) 0.026(2) 0.0132(18) 0.0071(17) 0.0082(17) 0.0154(19)
O6 0.023(2) 0.026(2) 0.053(3) 0.015(2) 0.000(2) 0.0057(18)
O7 0.0197(18) 0.023(2) 0.0188(18) 0.0089(16) 0.0038(14) 0.0113(15)
O8 0.0227(18) 0.0182(18) 0.0163(17) 0.0071(15) 0.0024(14) 0.0130(15)
O9 0.0179(16) 0.0168(17) 0.0142(16) 0.0084(14) 0.0049(13) 0.0087(14)
O10 0.0199(19) 0.031(2) 0.029(2) 0.0119(18) 0.0100(16) 0.0137(17)
O11 0.0246(19) 0.020(2) 0.0184(18) 0.0027(16) 0.0023(15) 0.0107(16)
N1 0.0136(19) 0.015(2) 0.019(2) 0.0038(17) -0.0014(16) 0.0080(16)
N2 0.0130(19) 0.020(2) 0.016(2) 0.0076(18) 0.0015(16) 0.0066(17)
N3 0.0128(19) 0.021(2) 0.018(2) 0.0105(18) 0.0002(16) 0.0061(17)
N4 0.0128(19) 0.017(2) 0.017(2) 0.0061(18) 0.0029(16) 0.0069(17)
C1 0.016(2) 0.022(3) 0.012(2) 0.007(2) -0.0010(18) 0.004(2)
C2 0.018(2) 0.027(3) 0.023(3) 0.014(2) 0.007(2) 0.007(2)
C3 0.012(2) 0.025(3) 0.024(3) 0.010(2) 0.004(2) 0.006(2)
C4 0.018(2) 0.015(2) 0.016(2) 0.007(2) 0.0007(19) 0.007(2)
C5 0.017(2) 0.020(3) 0.013(2) 0.005(2) 0.0031(19) 0.010(2)
C6 0.017(2) 0.017(2) 0.019(3) 0.007(2) 0.002(2) 0.008(2)
C7 0.015(2) 0.023(3) 0.012(2) 0.006(2) 0.0025(18) 0.008(2)
C8 0.020(2) 0.023(3) 0.013(2) 0.011(2) 0.0076(19) 0.011(2)
C9 0.012(2) 0.025(3) 0.024(3) 0.008(2) 0.003(2) 0.008(2)
C10 0.022(3) 0.028(3) 0.014(2) 0.004(2) 0.003(2) 0.011(2)
C11 0.023(3) 0.027(3) 0.012(2) 0.008(2) 0.005(2) 0.012(2)
C12 0.021(2) 0.018(3) 0.017(2) 0.010(2) 0.006(2) 0.008(2)

loop_
_atom_type_symbol
_atom_type_description
_atom_type_scat_dispersion_real
_atom_type_scat_dispersion_imag
_atom_type_scat_source
C C 0.0181 0.0091 'International Tables Vol C Tables 4.2.6.8 and 6.1.1.4'
H H 0.0000 0.0000 'International Tables Vol C Tables 4.2.6.8 and 6.1.1.4'
Cu Cu -1.9646 0.5888 'International Tables Vol C Tables 4.2.6.8 and 6.1.1.4'
Mo Mo -0.0483 2.7339 'International Tables Vol C Tables 4.2.6.8 and 6.1.1.4'
N N 0.0311 0.0180 'International Tables Vol C Tables 4.2.6.8 and 6.1.1.4'
O O 0.0492 0.0322 'International Tables Vol C Tables 4.2.6.8 and 6.1.1.4'

loop_
_geom_angle_atom_site_label_1
_geom_angle_atom_site_label_2
_geom_angle_atom_site_label_3
_geom_angle
_geom_angle_site_symmetry_1
_geom_angle_site_symmetry_3
O6 Mo1 O5 107.4(2) . .
O6 Mo1 O7 110.04(19) . 2_666
O5 Mo1 O7 108.61(19) . 2_666
O6 Mo1 O4 109.3(2) . .
O5 Mo1 O4 109.05(19) . .
O7 Mo1 O4 112.28(18) 2_666 .
O3 Mo2 O2 103.92(19) . .
O3 Mo2 O8 100.65(19) . .
O2 Mo2 O8 94.88(17) . .
O3 Mo2 O4 98.3(2) . 2_676
O2 Mo2 O4 99.24(18) . 2_676
O8 Mo2 O4 152.84(16) . 2_676
O3 Mo2 O9 101.34(17) . .
O2 Mo2 O9 154.22(16) . .
O8 Mo2 O9 75.37(14) . .
O4 Mo2 O9 81.98(15) 2_676 .
O3 Mo2 Mo3 103.36(15) . 2_665
O2 Mo2 Mo3 124.87(13) . 2_665
O8 Mo2 Mo3 33.17(10) . 2_665
O4 Mo2 Mo3 122.76(12) 2_676 2_665
O9 Mo2 Mo3 42.21(10) . 2_665
O10 Mo3 O11 104.3(2) . .
O10 Mo3 O8 102.25(18) . 2_665
O11 Mo3 O8 97.75(17) . 2_665
O10 Mo3 O9 102.62(18) . 1_545
O11 Mo3 O9 102.29(17) . 1_545
O8 Mo3 O9 142.86(15) 2_665 1_545
O10 Mo3 O9 101.26(17) . 2_665
O11 Mo3 O9 154.26(16) . 2_665
O8 Mo3 O9 73.75(14) 2_665 2_665
O9 Mo3 O9 74.67(15) 1_545 2_665
O10 Mo3 Mo2 104.30(14) . 2_665
O11 Mo3 Mo2 127.23(14) . 2_665
O8 Mo3 Mo2 32.90(11) 2_665 2_665
O9 Mo3 Mo2 113.35(11) 1_545 2_665
O9 Mo3 Mo2 40.86(9) 2_665 2_665
O2 Cu1 O7 175.49(17) . .
O2 Cu1 N1 86.64(17) . .
O7 Cu1 N1 94.58(17) . .
O2 Cu1 N4 87.83(17) . 2_665
O7 Cu1 N4 91.57(17) . 2_665
N1 Cu1 N4 170.11(18) . 2_665
O2 Cu1 O5 85.80(15) . .
O7 Cu1 O5 89.85(15) . .
N1 Cu1 O5 89.81(17) . .
N4 Cu1 O5 97.96(17) 2_665 .
O2 Cu1 O11 103.87(15) . .
O7 Cu1 O11 80.55(15) . .
N1 Cu1 O11 87.01(15) . .
N4 Cu1 O11 86.37(16) 2_665 .
O5 Cu1 O11 169.61(15) . .
C6 O1 C7 102.9(4) . .
Mo2 O2 Cu1 157.4(2) . .
Mo1 O4 Mo2 173.3(3) . 2_676
Mo1 O5 Cu1 132.3(2) . .
Mo1 O7 Cu1 139.1(2) 2_666 .
Mo2 O8 Mo3 113.93(18) . 2_665
Mo3 O9 Mo2 150.80(19) 1_565 .
Mo3 O9 Mo3 105.33(15) 1_565 2_665
Mo2 O9 Mo3 96.93(14) . 2_665
Mo3 O11 Cu1 152.6(2) . .
C5 N1 C1 119.0(4) . .
C5 N1 Cu1 121.1(4) . .
C1 N1 Cu1 119.8(3) . .
C6 N2 N3 106.3(4) . .
C7 N3 N2 106.1(4) . .
C12 N4 C11 118.2(5) . .
C12 N4 Cu1 117.8(3) . 2_665
C11 N4 Cu1 124.0(4) . 2_665
N1 C1 C2 122.7(5) . .
C1 C2 C3 119.2(5) . .
C2 C3 C4 118.1(5) . .
C5 C4 C3 119.5(5) . .
C5 C4 C6 121.3(5) . .
C3 C4 C6 119.2(5) . .
N1 C5 C4 121.5(5) . .
N2 C6 O1 112.3(4) . .
N2 C6 C4 128.4(5) . .
O1 C6 C4 119.3(4) . .
N3 C7 O1 112.5(4) . .
N3 C7 C8 129.4(5) . .
O1 C7 C8 118.1(4) . .
C12 C8 C9 118.9(5) . .
C12 C8 C7 119.2(5) . .
C9 C8 C7 121.9(5) . .
C10 C9 C8 118.1(5) . .
C11 C10 C9 119.5(5) . .
N4 C11 C10 122.5(5) . .
N4 C12 C8 122.7(5) . .

loop_
_geom_bond_atom_site_label_1
_geom_bond_atom_site_label_2
_geom_bond_distance
_geom_bond_site_symmetry_2
Mo1 O6 1.707(4) .
Mo1 O5 1.734(4) .
Mo1 O7 1.776(4) 2_666
Mo1 O4 1.856(4) .
Mo2 O3 1.679(4) .
Mo2 O2 1.747(4) .
Mo2 O8 1.907(4) .
Mo2 O4 1.927(4) 2_676
Mo2 O9 2.114(3) .
Mo2 Mo3 3.2082(6) 2_665
Mo3 O10 1.688(4) .
Mo3 O11 1.724(4) .
Mo3 O8 1.920(4) 2_665
Mo3 O9 1.941(3) 1_545
Mo3 O9 2.171(4) 2_665
Mo3 Mo2 3.2082(6) 2_665
Cu1 O2 1.981(4) .
Cu1 O7 1.984(4) .
Cu1 N1 2.008(4) .
Cu1 N4 2.010(4) 2_665
Cu1 O5 2.326(4) .
Cu1 O11 2.415(4) .
O1 C6 1.360(6) .
O1 C7 1.361(6) .
O4 Mo2 1.927(4) 2_676
O7 Mo1 1.776(4) 2_666
O8 Mo3 1.920(4) 2_665
O9 Mo3 1.941(3) 1_565
O9 Mo3 2.171(4) 2_665
N1 C5 1.330(7) .
N1 C1 1.351(7) .
N2 C6 1.294(7) .
N2 N3 1.408(6) .
N3 C7 1.293(7) .
N4 C12 1.336(7) .
N4 C11 1.345(7) .
N4 Cu1 2.010(4) 2_665
C1 C2 1.373(7) .
C2 C3 1.380(8) .
C3 C4 1.403(7) .
C4 C5 1.389(7) .
C4 C6 1.468(7) .
C7 C8 1.474(7) .
C8 C12 1.383(7) .
C8 C9 1.395(7) .
C9 C10 1.385(8) .
C10 C11 1.376(8) .
